data_4343216
loop_
_publ_author_name
'Qiu, Jie'
'Vlaisavljevich, Bess'
'Jouffret, Laurent'
'Nguyen, Kevin'
'Szymanowski, Jennifer E. S.'
'Gagliardi, Laura'
'Burns, Peter C.'

_publ_section_title
;
 Cation templating and electronic structure effects in uranyl cage
 clusters probed by the isolation of peroxide-bridged uranyl dimers.
;
_journal_issue 9
_journal_name_full 'Inorganic chemistry'
_journal_page_first 4445
_journal_page_last 4455
_journal_paper_doi 10.1021/acs.inorgchem.5b00248
_journal_volume 54
_journal_year 2015
_chemical_formula_moiety '[(UO2)2(O2)(H2O)2(C7H3O4N)2](C6H16N)2(H2O)2'
_chemical_formula_sum 'C26 N4 O18 U2'
_chemical_formula_weight 1132.36
_chemical_melting_point ?
_chemical_name_common dimer2
_chemical_name_systematic
; 
 ? 
;
_space_group_IT_number 13
_symmetry_cell_setting monoclinic
_symmetry_space_group_name_Hall '-P 2yc'
_symmetry_space_group_name_H-M 'P 1 2/c 1'
_atom_sites_solution_hydrogens none
_atom_sites_solution_primary direct
_atom_sites_solution_secondary difmap
_audit_creation_method SHELXL-97
_cell_angle_alpha 90.00
_cell_angle_beta 98.452(2)
_cell_angle_gamma 90.00
_cell_formula_units_Z 4
_cell_length_a 20.833(4)
_cell_length_b 11.573(2)
_cell_length_c 15.800(3)
_cell_measurement_reflns_used 8657
_cell_measurement_temperature 100(2)
_cell_measurement_theta_max 27.54
_cell_measurement_theta_min 0.99
_cell_volume 3768.0(12)
_computing_cell_refinement APEX2
_computing_data_collection APEX2
_computing_data_reduction APEX2
_computing_molecular_graphics CrystalMaker
_computing_publication_material 'SHELCIF-97 (Sheldrick, 2008)'
_computing_structure_refinement 'SHELXL-97 (Sheldrick, 2008)'
_computing_structure_solution 'SHELXS-97 (Sheldrick, 2008)'
_diffrn_ambient_temperature 100(2)
_diffrn_detector_area_resol_mean 0
_diffrn_measured_fraction_theta_full 0.996
_diffrn_measured_fraction_theta_max 0.996
_diffrn_measurement_device_type 'Bruker APEX2 QUAZAR'
_diffrn_measurement_method Sphere
_diffrn_radiation_monochromator graphite
_diffrn_radiation_source 'fine-focus sealed tube'
_diffrn_radiation_type MoK\a
_diffrn_radiation_wavelength 0.71073
_diffrn_reflns_av_R_equivalents 0.0345
_diffrn_reflns_av_sigmaI/netI 0.0262
_diffrn_reflns_limit_h_max 27
_diffrn_reflns_limit_h_min -27
_diffrn_reflns_limit_k_max 15
_diffrn_reflns_limit_k_min -14
_diffrn_reflns_limit_l_max 20
_diffrn_reflns_limit_l_min -20
_diffrn_reflns_number 43833
_diffrn_reflns_theta_full 27.54
_diffrn_reflns_theta_max 27.54
_diffrn_reflns_theta_min 0.99
_exptl_absorpt_coefficient_mu 8.658
_exptl_absorpt_correction_T_max 0.522
_exptl_absorpt_correction_T_min 0.284
_exptl_absorpt_correction_type multi-scan
_exptl_absorpt_process_details SADABS
_exptl_crystal_colour yellow
_exptl_crystal_density_diffrn 1.996
_exptl_crystal_density_meas ?
_exptl_crystal_density_method 'not measured'
_exptl_crystal_description block
_exptl_crystal_F_000 2048
_exptl_crystal_size_max 0.175
_exptl_crystal_size_mid 0.125
_exptl_crystal_size_min 0.075
_refine_diff_density_max 2.140
_refine_diff_density_min -1.355
_refine_diff_density_rms 0.190
_refine_ls_extinction_method none
_refine_ls_goodness_of_fit_ref 1.002
_refine_ls_hydrogen_treatment none
_refine_ls_matrix_type full
_refine_ls_number_parameters 211
_refine_ls_number_reflns 8657
_refine_ls_number_restraints 0
_refine_ls_restrained_S_all 1.002
_refine_ls_R_factor_all 0.0435
_refine_ls_R_factor_gt 0.0358
_refine_ls_shift/su_max 0.001
_refine_ls_shift/su_mean 0.000
_refine_ls_structure_factor_coef Fsqd
_refine_ls_weighting_details 'calc w=1/[\s^2^(Fo^2^)+(0.0505P)^2^+31.7789P] where P=(Fo^2^+2Fc^2^)/3'
_refine_ls_weighting_scheme calc
_refine_ls_wR_factor_gt 0.0930
_refine_ls_wR_factor_ref 0.0980
_reflns_number_gt 7500
_reflns_number_total 8657
_reflns_threshold_expression >2sigma(I)
_cod_data_source_file ic5b00248_si_001.cif
_cod_data_source_block dimer2
_cod_depositor_comments
;
The following automatic conversions were performed:

'_chemical_melting_point' value 'n/a' was changed to '?' - the value
is undefined or not given.

'_symmetry_cell_setting' value 'Monoclinic' changed to 'monoclinic'
according to
/usr/data/users/saulius/crontab/automatic-downloads/current/ACS/lib/dictionaries/cif_core.dic
dictionary named 'cif_core.dic' version 2.4.2 from 2011-04-26.

'_exptl_crystal_density_meas' value 'n/a' was changed to '?' - the
value is perceived as not measured.

Automatic conversion script
Id: cif_fix_values 3271 2015-04-21 07:52:19Z andrius 
;
_cod_original_cell_volume 3768.2(14)
_cod_original_sg_symbol_H-M P2/c
_cod_database_code 4343216

loop_
_symmetry_equiv_pos_as_xyz
'x, y, z'
'-x, y, -z+1/2'
'-x, -y, -z'
'x, -y, z-1/2'

loop_
_atom_site_label
_atom_site_type_symbol
_atom_site_fract_x
_atom_site_fract_y
_atom_site_fract_z
_atom_site_U_iso_or_equiv
_atom_site_adp_type
_atom_site_occupancy
_atom_site_symmetry_multiplicity
_atom_site_calc_flag
U1 U 0.311357(10) 0.297508(18) -0.050456(13) 0.01901(7) Uani 1 1 d
U2 U 0.192645(10) 0.007564(19) -0.057973(14) 0.02206(7) Uani 1 1 d
O1 O 0.4117(2) 0.1908(3) -0.0567(3) 0.0222(8) Uiso 1 1 d
O2 O 0.3408(2) 0.3371(4) 0.0577(3) 0.0268(9) Uiso 1 1 d
O3 O 0.29790(19) 0.1004(4) -0.0082(3) 0.0227(8) Uiso 1 1 d
O4 O 0.2865(2) 0.2643(4) -0.1605(3) 0.0249(9) Uiso 1 1 d
O5 O 0.2416(2) 0.1730(4) 0.0033(3) 0.0232(8) Uiso 1 1 d
O6 O 0.2851(2) -0.1252(4) -0.0620(3) 0.0300(10) Uiso 1 1 d
O7 O 0.1952(2) 0.0523(4) -0.1647(3) 0.0257(9) Uiso 1 1 d
O8 O 0.1200(2) 0.1723(4) -0.0469(3) 0.0331(10) Uiso 1 1 d
O9 O 0.2978(3) 0.5007(4) -0.0843(3) 0.0361(11) Uiso 1 1 d
O10 O 0.5181(2) 0.1762(4) -0.0625(3) 0.0334(10) Uiso 1 1 d
O11 O 0.1860(2) -0.0409(4) 0.0479(3) 0.0319(10) Uiso 1 1 d
O12 O 0.1971(2) 0.3695(4) -0.0496(3) 0.0312(10) Uiso 1 1 d
O13 O 0.1583(3) -0.1820(5) -0.1099(3) 0.0388(11) Uiso 1 1 d
O14 O 0.3274(3) 0.6737(5) -0.1278(4) 0.0439(13) Uiso 1 1 d
O15 O 0.0232(3) 0.2587(6) -0.0640(4) 0.0568(15) Uiso 1 1 d
O16 O 0.0851(4) -0.3107(6) -0.1683(5) 0.0703(19) Uiso 1 1 d
O17 O 0.4068(2) -0.0521(4) -0.0693(3) 0.0274(9) Uiso 1 1 d
O18 O 0.1776(4) -0.4662(7) -0.1803(5) 0.0679(18) Uiso 1 1 d
N1 N 0.4096(2) 0.4094(4) -0.0920(3) 0.0228(10) Uiso 1 1 d
N2 N 0.0701(3) -0.0244(5) -0.1006(4) 0.0312(12) Uiso 1 1 d
N3 N 0.3361(3) 1.0510(5) 0.1650(3) 0.0278(11) Uiso 1 1 d
N4 N 0.1699(5) -0.5882(9) -0.3461(6) 0.080(3) Uiso 1 1 d
C1 C 0.4669(3) 0.2310(5) -0.0685(4) 0.0216(11) Uiso 1 1 d
C2 C 0.4674(3) 0.3578(5) -0.0912(4) 0.0236(12) Uiso 1 1 d
C3 C 0.0579(4) 0.1736(7) -0.0655(5) 0.0363(15) Uiso 1 1 d
C4 C 0.3384(3) 0.5725(6) -0.1063(4) 0.0320(14) Uiso 1 1 d
C5 C 0.5222(3) 0.4160(6) -0.1073(4) 0.0305(14) Uiso 1 1 d
C6 C 0.0280(3) 0.0586(6) -0.0928(5) 0.0337(15) Uiso 1 1 d
C7 C 0.3908(3) 1.1301(6) 0.2037(4) 0.0320(14) Uiso 1 1 d
C8 C 0.0486(4) -0.1301(7) -0.1273(5) 0.0376(16) Uiso 1 1 d
C9 C 0.3925(4) 0.8700(7) 0.2319(5) 0.0399(16) Uiso 1 1 d
C10 C 0.4048(3) 0.5229(5) -0.1096(4) 0.0261(13) Uiso 1 1 d
C11 C 0.4572(3) 0.5888(6) -0.1268(4) 0.0327(14) Uiso 1 1 d
C12 C 0.5172(4) 0.5341(6) -0.1251(5) 0.0352(15) Uiso 1 1 d
C13 C -0.0392(4) 0.0420(7) -0.1107(5) 0.0411(17) Uiso 1 1 d
C14 C 0.1001(4) -0.2140(7) -0.1349(5) 0.0426(18) Uiso 1 1 d
C15 C -0.0182(4) -0.1537(8) -0.1476(5) 0.0463(19) Uiso 1 1 d
C16 C -0.0618(4) -0.0669(7) -0.1383(5) 0.0461(19) Uiso 1 1 d
C17 C 0.2455(4) 1.1684(7) 0.2119(5) 0.0419(17) Uiso 1 1 d
C18 C 0.3586(3) 0.9283(6) 0.1514(4) 0.0342(15) Uiso 1 1 d
C19 C 0.2812(4) 1.0520(7) 0.2182(5) 0.0364(15) Uiso 1 1 d
C20 C 0.4475(4) 1.1251(7) 0.1522(5) 0.0379(16) Uiso 1 1 d
C21 C 0.1658(6) -0.7122(10) -0.3209(7) 0.068(3) Uiso 1 1 d
C22 C 0.1102(6) -0.7217(11) -0.2661(8) 0.082(3) Uiso 1 1 d
C23 C 0.1109(8) -0.5458(16) -0.4089(11) 0.115(5) Uiso 1 1 d
C24 C 0.2309(11) -0.576(2) -0.3921(15) 0.154(8) Uiso 1 1 d
C25 C 0.1034(10) -0.424(2) -0.3897(14) 0.150(7) Uiso 1 1 d
C26 C 0.2912(13) -0.567(2) -0.3338(17) 0.178(9) Uiso 1 1 d

loop_
_atom_site_aniso_label
_atom_site_aniso_U_11
_atom_site_aniso_U_22
_atom_site_aniso_U_33
_atom_site_aniso_U_23
_atom_site_aniso_U_13
_atom_site_aniso_U_12
U1 0.01648(11) 0.01773(11) 0.02244(11) -0.00049(8) 0.00166(8) 0.00261(7)
U2 0.01434(11) 0.02572(12) 0.02614(12) -0.00057(9) 0.00304(8) -0.00114(8)

loop_
_atom_type_symbol
_atom_type_description
_atom_type_scat_dispersion_real
_atom_type_scat_dispersion_imag
_atom_type_scat_source
O O 0.0106 0.0060 'International Tables Vol C Tables 4.2.6.8 and 6.1.1.4'
U U -9.6767 9.6646 'International Tables Vol C Tables 4.2.6.8 and 6.1.1.4'
N N 0.0061 0.0033 'International Tables Vol C Tables 4.2.6.8 and 6.1.1.4'
C C 0.0033 0.0016 'International Tables Vol C Tables 4.2.6.8 and 6.1.1.4'

loop_
_geom_angle_atom_site_label_1
_geom_angle_atom_site_label_2
_geom_angle_atom_site_label_3
_geom_angle
O4 U1 O2 175.90(19)
O4 U1 O5 96.68(17)
O2 U1 O5 87.39(17)
O4 U1 O3 92.12(17)
O2 U1 O3 90.92(17)
O5 U1 O3 36.51(14)
O4 U1 O9 89.22(18)
O2 U1 O9 88.52(19)
O5 U1 O9 129.19(16)
O3 U1 O9 165.68(16)
O4 U1 O1 88.82(17)
O2 U1 O1 89.59(17)
O5 U1 O1 106.84(14)
O3 U1 O1 70.54(14)
O9 U1 O1 123.76(16)
O4 U1 O12 86.38(17)
O2 U1 O12 95.85(17)
O5 U1 O12 63.67(15)
O3 U1 O12 99.39(14)
O9 U1 O12 66.45(16)
O1 U1 O12 168.69(14)
O4 U1 N1 89.32(17)
O2 U1 N1 86.60(18)
O5 U1 N1 167.25(15)
O3 U1 N1 132.38(15)
O9 U1 N1 61.87(17)
O1 U1 N1 61.90(15)
O12 U1 N1 128.19(16)
O7 U2 O11 177.0(2)
O7 U2 O5 94.77(17)
O11 U2 O5 87.59(19)
O7 U2 O13 89.49(19)
O11 U2 O13 88.5(2)
O5 U2 O13 170.03(16)
O7 U2 O8 86.93(18)
O11 U2 O8 92.46(19)
O5 U2 O8 64.27(15)
O13 U2 O8 125.08(17)
O7 U2 O3 91.48(17)
O11 U2 O3 91.50(18)
O5 U2 O3 35.82(14)
O13 U2 O3 135.25(16)
O8 U2 O3 99.64(15)
O7 U2 O6 91.40(17)
O11 U2 O6 89.84(18)
O5 U2 O6 103.18(15)
O13 U2 O6 67.65(16)
O8 U2 O6 167.10(16)
O3 U2 O6 67.60(14)
O7 U2 N2 87.73(19)
O11 U2 N2 89.4(2)
O5 U2 N2 126.06(16)
O13 U2 N2 63.02(18)
O8 U2 N2 62.08(17)
O3 U2 N2 161.72(16)
O6 U2 N2 130.66(17)
C1 O1 U1 128.0(4)
O5 O3 U1 67.8(2)
O5 O3 U2 66.5(2)
U1 O3 U2 117.36(16)
O3 O5 U1 75.7(2)
O3 O5 U2 77.7(2)
U1 O5 U2 128.93(18)
C3 O8 U2 127.1(5)
C4 O9 U1 129.4(5)
C14 O13 U2 126.2(5)
C2 N1 C10 118.6(5)
C2 N1 U1 121.1(4)
C10 N1 U1 120.2(4)
C6 N2 C8 119.6(6)
C6 N2 U2 121.3(5)
C8 N2 U2 119.0(5)
C19 N3 C7 110.8(5)
C19 N3 C18 111.0(5)
C7 N3 C18 113.1(5)
C21 N4 C23 113.9(11)
C21 N4 C24 107.1(12)
C23 N4 C24 107.3(13)
O10 C1 O1 126.1(6)
O10 C1 C2 118.9(5)
O1 C1 C2 115.1(5)
N1 C2 C5 123.1(6)
N1 C2 C1 113.5(5)
C5 C2 C1 123.4(6)
O15 C3 O8 125.6(7)
O15 C3 C6 119.8(7)
O8 C3 C6 114.5(6)
O14 C4 O9 126.3(7)
O14 C4 C10 119.2(6)
O9 C4 C10 114.4(6)
C2 C5 C12 118.4(6)
N2 C6 C13 122.7(7)
N2 C6 C3 114.7(6)
C13 C6 C3 122.6(7)
N3 C7 C20 110.8(6)
N2 C8 C15 121.3(7)
N2 C8 C14 114.4(7)
C15 C8 C14 124.3(7)
N1 C10 C11 122.6(6)
N1 C10 C4 114.1(6)
C11 C10 C4 123.3(6)
C10 C11 C12 118.2(6)
C5 C12 C11 119.2(7)
C16 C13 C6 118.0(7)
O16 C14 O13 123.8(8)
O16 C14 C8 118.9(8)
O13 C14 C8 117.2(7)
C16 C15 C8 118.7(8)
C15 C16 C13 119.7(8)
C9 C18 N3 114.3(6)
N3 C19 C17 111.6(6)
N4 C21 C22 107.1(10)
C25 C23 N4 105.9(15)
C26 C24 N4 113.6(19)

loop_
_geom_bond_atom_site_label_1
_geom_bond_atom_site_label_2
_geom_bond_distance
U1 O4 1.782(4)
U1 O2 1.788(4)
U1 O5 2.297(4)
U1 O3 2.405(4)
U1 O9 2.419(5)
U1 O1 2.441(4)
U1 O12 2.523(5)
U1 N1 2.588(5)
U2 O7 1.772(4)
U2 O11 1.789(5)
U2 O5 2.313(4)
U2 O13 2.414(5)
U2 O8 2.455(5)
U2 O3 2.464(4)
U2 O6 2.472(5)
U2 N2 2.569(6)
O1 C1 1.280(7)
O3 O5 1.476(6)
O8 C3 1.285(9)
O9 C4 1.271(8)
O10 C1 1.231(7)
O13 C14 1.272(9)
O14 C4 1.232(9)
O15 C3 1.224(10)
O16 C14 1.257(10)
N1 C2 1.341(8)
N1 C10 1.343(8)
N2 C6 1.319(9)
N2 C8 1.349(9)
N3 C19 1.515(9)
N3 C7 1.518(9)
N3 C18 1.521(9)
N4 C21 1.495(14)
N4 C23 1.542(19)
N4 C24 1.56(2)
C1 C2 1.511(8)
C2 C5 1.382(9)
C3 C6 1.505(10)
C4 C10 1.505(9)
C5 C12 1.396(10)
C6 C13 1.401(10)
C7 C20 1.532(10)
C8 C15 1.409(11)
C8 C14 1.466(11)
C9 C18 1.519(10)
C10 C11 1.391(9)
C11 C12 1.399(10)
C13 C16 1.392(12)
C15 C16 1.377(12)
C17 C19 1.537(11)
C21 C22 1.546(17)
C23 C25 1.46(3)
C24 C26 1.45(3)
